data_1545736
loop_
_publ_author_name
'Anderton, Kevin J.'
'Knight, Brian J.'
'Rheingold, Arnold L.'
'Abboud, Khalil A.'
'Garc\'ia-Serres, Ricardo'
'Murray, Leslie J.'

_publ_section_title
;
 Reactivity of hydride bridges in a high-spin [Fe3(\m-H)3]3+ cluster:
 reversible H2/CO exchange and Fe--H/B--F bond metathesis
;
_journal_name_full 'Chem. Sci.'
_journal_paper_doi 10.1039/C6SC05583D
_journal_year 2017
_chemical_formula_sum 'C59 H76 Fe3 N6 O2'
_chemical_formula_weight 1068.80
_space_group_crystal_system triclinic
_space_group_IT_number 2
_space_group_name_Hall '-P 1'
_space_group_name_H-M_alt 'P -1'
_symmetry_space_group_name_Hall '-P 1'
_symmetry_space_group_name_H-M 'P -1'
_atom_sites_solution_hydrogens mixed
_atom_sites_solution_primary direct
_atom_sites_solution_secondary difmap
_audit_creation_method SHELXL-2014/7
_audit_update_record
;
2016-12-21 deposited with the CCDC.
2017-03-29 downloaded from the CCDC.
;
_cell_angle_alpha 77.1659(11)
_cell_angle_beta 87.1605(10)
_cell_angle_gamma 84.1531(11)
_cell_formula_units_Z 2
_cell_length_a 12.5204(6)
_cell_length_b 13.0808(7)
_cell_length_c 16.5376(8)
_cell_measurement_reflns_used 9832
_cell_measurement_temperature 100(2)
_cell_measurement_theta_max 28.0
_cell_measurement_theta_min 2.0
_cell_volume 2626.1(2)
_computing_cell_refinement 'Bruker APEX2 (Bruker, 2014)'
_computing_data_collection 'Bruker APEX2 (Bruker, 2014)'
_computing_data_reduction 'Bruker Apex2 SAINT (Bruker, 2014)'
_computing_molecular_graphics 'XP in SHELXTL-plus, Bruker 2014'
_computing_publication_material 'SHELXL2014/7, Sheldrick, G. M. 2014'
_computing_structure_refinement 'SHELXL2014/7, Sheldrick G. M. 2014'
_computing_structure_solution 'SHELXL2014/7, Sheldrick G. M. 2014'
_diffrn_ambient_temperature 100(2)
_diffrn_measured_fraction_theta_full 1.000
_diffrn_measured_fraction_theta_max 0.998
_diffrn_measurement_device_type 'Bruker APEX-II DUO'
_diffrn_measurement_method 'phi and omega scans'
_diffrn_radiation_type MoK\a
_diffrn_radiation_wavelength 0.71073
_diffrn_reflns_av_R_equivalents 0.0290
_diffrn_reflns_av_unetI/netI 0.0294
_diffrn_reflns_Laue_measured_fraction_full 1.000
_diffrn_reflns_Laue_measured_fraction_max 0.998
_diffrn_reflns_limit_h_max 16
_diffrn_reflns_limit_h_min -16
_diffrn_reflns_limit_k_max 16
_diffrn_reflns_limit_k_min -16
_diffrn_reflns_limit_l_max 21
_diffrn_reflns_limit_l_min -21
_diffrn_reflns_number 50075
_diffrn_reflns_point_group_measured_fraction_full 1.000
_diffrn_reflns_point_group_measured_fraction_max 0.998
_diffrn_reflns_theta_full 25.242
_diffrn_reflns_theta_max 27.500
_diffrn_reflns_theta_min 1.263
_diffrn_source 'fine-focus sealed tube'
_exptl_absorpt_coefficient_mu 0.867
_exptl_absorpt_correction_T_max 0.9426
_exptl_absorpt_correction_T_min 0.8105
_exptl_absorpt_correction_type analytical
_exptl_absorpt_process_details 'based on measured indexed crystal faces, Bruker SHELXTL2014 (Sheldrick, 2014)'
_exptl_crystal_colour green
_exptl_crystal_density_diffrn 1.352
_exptl_crystal_description plate
_exptl_crystal_F_000 1132
_exptl_crystal_size_max 0.275
_exptl_crystal_size_mid 0.098
_exptl_crystal_size_min 0.086
_refine_diff_density_max 0.603
_refine_diff_density_min -0.489
_refine_diff_density_rms 0.065
_refine_ls_extinction_method none
_refine_ls_goodness_of_fit_ref 1.085
_refine_ls_hydrogen_treatment mixed
_refine_ls_matrix_type full
_refine_ls_number_parameters 655
_refine_ls_number_reflns 12038
_refine_ls_number_restraints 0
_refine_ls_restrained_S_all 1.085
_refine_ls_R_factor_all 0.0404
_refine_ls_R_factor_gt 0.0304
_refine_ls_shift/su_max 0.005
_refine_ls_shift/su_mean 0.000
_refine_ls_structure_factor_coef Fsqd
_refine_ls_weighting_details 'w=1/[\s^2^(Fo^2^)+(0.0508P)^2^+0.1907P] where P=(Fo^2^+2Fc^2^)/3'
_refine_ls_weighting_scheme calc
_refine_ls_wR_factor_gt 0.0820
_refine_ls_wR_factor_ref 0.0882
_reflns_Friedel_coverage 0.000
_reflns_number_gt 9908
_reflns_number_total 12038
_reflns_threshold_expression 'I > 2\s(I)'
_cod_data_source_file c6sc05583d2.cif
_cod_data_source_block kand16
_cod_database_code 1545736
_shelx_shelxl_version_number 2014/7
_shelx_space_group_comment
; 
The symmetry employed for this shelxl refinement is uniquely defined 
by the following loop, which should always be used as a source of 
symmetry information in preference to the above space-group names. 
They are only intended as comments. 
;
_shelx_estimated_absorpt_t_min 0.797
_shelx_estimated_absorpt_t_max 0.929

loop_
_space_group_symop_operation_xyz
'x, y, z'
'-x, -y, -z'

loop_
_atom_site_label
_atom_site_type_symbol
_atom_site_fract_x
_atom_site_fract_y
_atom_site_fract_z
_atom_site_U_iso_or_equiv
_atom_site_adp_type
_atom_site_occupancy
_atom_site_site_symmetry_order
_atom_site_calc_flag
_atom_site_refinement_flags_posn
_atom_site_refinement_flags_adp
_atom_site_refinement_flags_occupancy
_atom_site_disorder_assembly
_atom_site_disorder_group
Fe1 Fe 0.71370(3) 0.18255(2) 0.26658(2) 0.01133(7) Uani 0.94 1 d . . P A 1
Fe2 Fe 0.49742(2) 0.09186(2) 0.28167(2) 0.01475(7) Uani 1 1 d . . . . .
Fe3 Fe 0.72301(2) 0.10961(2) 0.11264(2) 0.01450(7) Uani 1 1 d . . . . .
Fe1' Fe 0.6922(8) 0.1926(7) 0.2927(6) 0.015(3) Uiso 0.035 1 d . . P A 2
Fe1" Fe 0.7534(11) 0.1975(9) 0.2493(8) 0.017(3) Uiso 0.025 1 d . . P A 3
H1 H 0.6279(9) 0.1174(9) 0.2094(7) 0.018(3) Uiso 0.96 1 d . . P . .
O1 O 0.6279(9) 0.1174(9) 0.2094(7) 0.018(3) Uiso 0.04 1 d . . P A .
O2 O 0.55979(10) 0.17676(10) 0.42266(8) 0.0245(3) Uani 1 1 d . . . . .
O3 O 0.9112(1) 0.21577(10) 0.14099(8) 0.0252(3) Uani 1 1 d . . . . .
N1 N 0.82452(10) 0.13308(10) 0.35933(8) 0.0127(3) Uani 1 1 d . . . . .
N2 N 0.73222(11) 0.33833(10) 0.26675(8) 0.0133(3) Uani 1 1 d . . . . .
N3 N 0.44093(11) -0.05257(10) 0.32977(8) 0.0147(3) Uani 1 1 d . . . . .
N4 N 0.34062(11) 0.15516(10) 0.25835(8) 0.0140(3) Uani 1 1 d . . . . .
N5 N 0.79700(11) -0.0190(1) 0.07355(8) 0.0136(3) Uani 1 1 d . . . . .
N6 N 0.68145(11) 0.17417(10) -0.00844(8) 0.0139(3) Uani 1 1 d . . . . .
C1 C 0.85289(13) 0.01890(12) 0.39095(10) 0.0155(3) Uani 1 1 d . . . . .
H1A H 0.8338 -0.0009 0.4508 0.019 Uiso 1 1 calc R U . . .
H1B H 0.9312 0.0019 0.3838 0.019 Uiso 1 1 calc R U . . .
C2' C 0.54948(13) 0.14796(13) 0.36210(11) 0.0168(3) Uani 1 1 d . . . . .
C2 C 0.87290(13) 0.19529(12) 0.39701(10) 0.0142(3) Uani 1 1 d . . . . .
C3 C 0.85881(14) 0.30506(13) 0.37710(11) 0.0174(3) Uani 1 1 d . . . . .
H3A H 0.8981 0.3393 0.4093 0.021 Uiso 1 1 calc R U . . .
C3' C 0.83101(14) 0.17736(13) 0.14186(11) 0.0191(4) Uani 1 1 d . . . . .
C4 C 0.79491(13) 0.37196(12) 0.3164(1) 0.0149(3) Uani 1 1 d . . . . .
C5 C 0.67327(13) 0.42356(12) 0.20561(11) 0.0166(3) Uani 1 1 d . . . . .
H5A H 0.7245 0.4603 0.1645 0.020 Uiso 1 1 calc R U . . .
H5B H 0.6344 0.4756 0.2344 0.020 Uiso 1 1 calc R U . . .
C6 C 0.95002(14) 0.14744(13) 0.46657(11) 0.0184(3) Uani 1 1 d . . . . .
H6A H 0.9781 0.2039 0.4872 0.028 Uiso 1 1 calc R U . . .
H6B H 1.0097 0.1052 0.4455 0.028 Uiso 1 1 calc R U . . .
H6C H 0.9120 0.1024 0.5119 0.028 Uiso 1 1 calc R U . . .
C7 C 0.80001(14) 0.48906(12) 0.30977(11) 0.0187(4) Uani 1 1 d . . . . .
H7A H 0.8517 0.4994 0.3492 0.028 Uiso 1 1 calc R U . . .
H7B H 0.7289 0.5213 0.3226 0.028 Uiso 1 1 calc R U . . .
H7C H 0.8228 0.5221 0.2533 0.028 Uiso 1 1 calc R U . . .
C8 C 0.51999(13) -0.14555(13) 0.35219(11) 0.0174(3) Uani 1 1 d . . . . .
H8A H 0.5009 -0.2024 0.3263 0.021 Uiso 1 1 calc R U . . .
H8B H 0.5186 -0.1719 0.4131 0.021 Uiso 1 1 calc R U . . .
C9 C 0.33880(13) -0.07090(13) 0.34916(10) 0.0157(3) Uani 1 1 d . . . . .
C10 C 0.25158(13) 0.00534(13) 0.33108(11) 0.0188(4) Uani 1 1 d . . . . .
H10A H 0.1833 -0.0167 0.3511 0.023 Uiso 1 1 calc R U . . .
C11 C 0.25195(13) 0.10996(13) 0.2872(1) 0.0158(3) Uani 1 1 d . . . . .
C12 C 0.32431(13) 0.26579(12) 0.21243(11) 0.0158(3) Uani 1 1 d . . . . .
H12A H 0.3029 0.3123 0.2514 0.019 Uiso 1 1 calc R U . . .
H12B H 0.2667 0.2739 0.1720 0.019 Uiso 1 1 calc R U . . .
C13 C 0.31114(13) -0.18010(13) 0.39380(11) 0.0195(4) Uani 1 1 d . . . . .
H13A H 0.2330 -0.1804 0.4008 0.029 Uiso 1 1 calc R U . . .
H13B H 0.3439 -0.1989 0.4483 0.029 Uiso 1 1 calc R U . . .
H13C H 0.3387 -0.2314 0.3610 0.029 Uiso 1 1 calc R U . . .
C14 C 0.14279(13) 0.17220(14) 0.27326(12) 0.0211(4) Uani 1 1 d . . . . .
H14A H 0.0872 0.1294 0.3027 0.032 Uiso 1 1 calc R U . . .
H14B H 0.1286 0.1907 0.2138 0.032 Uiso 1 1 calc R U . . .
H14C H 0.1421 0.2367 0.2943 0.032 Uiso 1 1 calc R U . . .
C15 C 0.81787(14) -0.11898(12) 0.13506(10) 0.0165(3) Uani 1 1 d . . . . .
H15A H 0.8961 -0.1397 0.1381 0.020 Uiso 1 1 calc R U . . .
H15B H 0.7830 -0.1755 0.1184 0.020 Uiso 1 1 calc R U . . .
C16 C 0.83696(12) -0.01745(12) -0.00292(10) 0.0139(3) Uani 1 1 d . . . . .
C17 C 0.81267(13) 0.06529(13) -0.07099(10) 0.0165(3) Uani 1 1 d . . . . .
H17A H 0.8551 0.0644 -0.1201 0.020 Uiso 1 1 calc R U . . .
C18 C 0.73275(13) 0.14938(13) -0.07491(10) 0.0148(3) Uani 1 1 d . . . . .
C19 C 0.59101(13) 0.25724(13) -0.02577(10) 0.0167(3) Uani 1 1 d . . . . .
H19A H 0.5309 0.2300 -0.0486 0.020 Uiso 1 1 calc R U . . .
H19B H 0.6142 0.3183 -0.0675 0.020 Uiso 1 1 calc R U . . .
C20 C 0.90874(14) -0.11059(13) -0.02069(11) 0.0196(4) Uani 1 1 d . . . . .
H20A H 0.9294 -0.0971 -0.0798 0.029 Uiso 1 1 calc R U . . .
H20B H 0.8700 -0.1739 -0.0063 0.029 Uiso 1 1 calc R U . . .
H20C H 0.9733 -0.1212 0.0125 0.029 Uiso 1 1 calc R U . . .
C21 C 0.70361(14) 0.21091(14) -0.16133(10) 0.0191(4) Uani 1 1 d . . . . .
H21A H 0.7484 0.1818 -0.2026 0.029 Uiso 1 1 calc R U . . .
H21B H 0.7158 0.2850 -0.1668 0.029 Uiso 1 1 calc R U . . .
H21C H 0.6278 0.2057 -0.1704 0.029 Uiso 1 1 calc R U . . .
C22 C 0.79267(13) -0.04156(12) 0.34379(10) 0.0133(3) Uani 1 1 d . . . . .
C23 C 0.69213(13) -0.07381(12) 0.37344(10) 0.0138(3) Uani 1 1 d . . . . .
C24 C 0.63051(13) -0.11671(12) 0.3230(1) 0.0139(3) Uani 1 1 d . . . . .
C25 C 0.66922(13) -0.12833(12) 0.24404(10) 0.0139(3) Uani 1 1 d . . . . .
C26 C 0.77346(13) -0.10405(12) 0.2184(1) 0.0135(3) Uani 1 1 d . . . . .
C27 C 0.83534(13) -0.05961(12) 0.26751(10) 0.0133(3) Uani 1 1 d . . . . .
C28 C 0.65459(14) -0.07077(13) 0.46182(10) 0.0188(4) Uani 1 1 d . . . . .
H28A H 0.5752 -0.0660 0.4658 0.023 Uiso 1 1 calc R U . . .
H28B H 0.6783 -0.0078 0.4770 0.023 Uiso 1 1 calc R U . . .
C29 C 0.70135(14) -0.17084(14) 0.52212(11) 0.0212(4) Uani 1 1 d . . . . .
H29A H 0.6749 -0.1694 0.5787 0.032 Uiso 1 1 calc R U . . .
H29B H 0.7799 -0.1736 0.5198 0.032 Uiso 1 1 calc R U . . .
H29C H 0.6789 -0.2331 0.5062 0.032 Uiso 1 1 calc R U . . .
C30 C 0.59946(14) -0.16850(12) 0.18788(11) 0.0182(3) Uani 1 1 d . . . . .
H30A H 0.6176 -0.1368 0.1293 0.022 Uiso 1 1 calc R U . . .
H30B H 0.5232 -0.1460 0.1987 0.022 Uiso 1 1 calc R U . . .
C31 C 0.61425(15) -0.28884(13) 0.20108(12) 0.0228(4) Uani 1 1 d . . . . .
H31A H 0.5693 -0.3113 0.1626 0.034 Uiso 1 1 calc R U . . .
H31B H 0.5931 -0.3206 0.2583 0.034 Uiso 1 1 calc R U . . .
H31C H 0.6898 -0.3115 0.1908 0.034 Uiso 1 1 calc R U . . .
C32 C 0.95048(13) -0.04005(13) 0.24225(11) 0.0183(4) Uani 1 1 d . . . . .
H32A H 0.9693 0.0226 0.2609 0.022 Uiso 1 1 calc R U . . .
H32B H 0.9591 -0.0262 0.1811 0.022 Uiso 1 1 calc R U . . .
C33 C 1.02562(14) -0.13690(15) 0.28151(11) 0.0228(4) Uani 1 1 d . . . . .
H33A H 1.1003 -0.1232 0.2664 0.034 Uiso 1 1 calc R U . . .
H33B H 1.0086 -0.1981 0.2612 0.034 Uiso 1 1 calc R U . . .
H33C H 1.0158 -0.1511 0.3420 0.034 Uiso 1 1 calc R U . . .
C34 C 0.59520(13) 0.37549(12) 0.16263(10) 0.0137(3) Uani 1 1 d . . . . .
C35 C 0.49698(13) 0.34991(12) 0.20334(10) 0.0136(3) Uani 1 1 d . . . . .
C36 C 0.42849(12) 0.29545(12) 0.16777(10) 0.0136(3) Uani 1 1 d . . . . .
C37 C 0.45723(13) 0.26301(12) 0.0936(1) 0.0135(3) Uani 1 1 d . . . . .
C38 C 0.55425(13) 0.29139(12) 0.0529(1) 0.0137(3) Uani 1 1 d . . . . .
C39 C 0.62248(12) 0.34976(12) 0.08593(10) 0.0137(3) Uani 1 1 d . . . . .
C40 C 0.46519(14) 0.38591(13) 0.28299(10) 0.0176(3) Uani 1 1 d . . . . .
H40A H 0.5307 0.3884 0.3134 0.021 Uiso 1 1 calc R U . . .
H40B H 0.4207 0.3343 0.3186 0.021 Uiso 1 1 calc R U . . .
C41 C 0.40174(15) 0.49529(14) 0.26600(12) 0.0241(4) Uani 1 1 d . . . . .
H41A H 0.3858 0.5174 0.3185 0.036 Uiso 1 1 calc R U . . .
H41B H 0.3344 0.4919 0.2394 0.036 Uiso 1 1 calc R U . . .
H41C H 0.4446 0.5462 0.2293 0.036 Uiso 1 1 calc R U . . .
C42 C 0.38536(14) 0.19822(13) 0.05758(11) 0.0187(4) Uani 1 1 d . . . . .
H42A H 0.3784 0.2288 -0.0025 0.022 Uiso 1 1 calc R U . . .
H42B H 0.3129 0.2037 0.0839 0.022 Uiso 1 1 calc R U . . .
C43 C 0.42643(15) 0.08117(14) 0.06946(12) 0.0229(4) Uani 1 1 d . . . . .
H43A H 0.3806 0.0463 0.0397 0.034 Uiso 1 1 calc R U . . .
H43B H 0.4245 0.0478 0.1287 0.034 Uiso 1 1 calc R U . . .
H43C H 0.5004 0.0749 0.0475 0.034 Uiso 1 1 calc R U . . .
C44 C 0.72135(13) 0.39003(13) 0.03654(11) 0.0183(4) Uani 1 1 d . . . . .
H44A H 0.7463 0.3430 -0.0013 0.022 Uiso 1 1 calc R U . . .
H44B H 0.7798 0.3887 0.0750 0.022 Uiso 1 1 calc R U . . .
C45 C 0.69666(16) 0.50268(14) -0.01416(12) 0.0267(4) Uani 1 1 d . . . . .
H45A H 0.7601 0.5249 -0.0480 0.040 Uiso 1 1 calc R U . . .
H45B H 0.6776 0.5503 0.0235 0.040 Uiso 1 1 calc R U . . .
H45C H 0.6365 0.5048 -0.0504 0.040 Uiso 1 1 calc R U . . .
C51 C 0.01233(16) 0.43987(15) 0.17939(13) 0.0299(4) Uani 1 1 d . . . . .
H51A H -0.0050 0.3690 0.1943 0.036 Uiso 1 1 calc R U . . .
C50 C 0.07018(16) 0.47987(16) 0.23233(13) 0.0308(4) Uani 1 1 d . . . . .
H50A H 0.0922 0.4365 0.2839 0.037 Uiso 1 1 calc R U . . .
C55 C 0.09613(16) 0.58293(15) 0.21046(13) 0.0295(4) Uani 1 1 d . . . . .
H55A H 0.1361 0.6101 0.2470 0.035 Uiso 1 1 calc R U . . .
C54 C 0.06395(16) 0.64644(15) 0.13542(13) 0.0302(4) Uani 1 1 d . . . . .
H54A H 0.0817 0.7172 0.1204 0.036 Uiso 1 1 calc R U . . .
C52 C -0.01989(16) 0.50294(16) 0.10525(13) 0.0309(4) Uani 1 1 d . . . . .
H52A H -0.0603 0.4758 0.0690 0.037 Uiso 1 1 calc R U . . .
C53 C 0.00631(16) 0.60678(16) 0.08272(13) 0.0322(5) Uani 1 1 d . . . . .
H53A H -0.0156 0.6500 0.0311 0.039 Uiso 1 1 calc R U . . .
C64 C 0.58786(16) 0.44258(15) 0.47267(12) 0.0277(4) Uani 1 1 d . . . . .
H64A H 0.6483 0.4030 0.4542 0.033 Uiso 1 1 calc R U . . .
C65 C 0.49171(17) 0.39837(14) 0.49195(11) 0.0262(4) Uani 1 1 d . . . . .
H65A H 0.4859 0.3286 0.4861 0.031 Uiso 1 1 calc R U . . .
C61 C 0.9358(2) 0.5933(2) 0.47763(18) 0.0543(7) Uani 1 1 d . . . . .
H61A H 0.8916 0.6576 0.4621 0.065 Uiso 1 1 calc R U . . .
C63 C 0.59587(16) 0.54466(15) 0.48027(12) 0.0274(4) Uani 1 1 d . . . . .
H63A H 0.6617 0.5756 0.4664 0.033 Uiso 1 1 calc R U . . .
C60 C 0.9014(2) 0.5120(2) 0.53821(18) 0.0560(7) Uani 1 1 d . . . . .
H60A H 0.8331 0.5200 0.5650 0.067 Uiso 1 1 calc R U . . .
C62 C 1.0346(3) 0.5801(2) 0.44024(17) 0.0554(7) Uani 1 1 d . . . . .
H62A H 1.0591 0.6360 0.3986 0.067 Uiso 1 1 calc R U . . .

loop_
_atom_site_aniso_label
_atom_site_aniso_U_11
_atom_site_aniso_U_22
_atom_site_aniso_U_33
_atom_site_aniso_U_23
_atom_site_aniso_U_13
_atom_site_aniso_U_12
Fe1 0.01198(17) 0.01116(14) 0.01089(17) -0.00223(12) -0.00275(14) -0.00053(12)
Fe2 0.01251(12) 0.01422(12) 0.01631(13) -0.00076(9) -0.00004(9) -0.00149(9)
Fe3 0.01688(13) 0.01445(12) 0.01132(12) -0.00215(9) -0.00072(9) 0.00128(9)
O2 0.0270(7) 0.0252(7) 0.0214(7) -0.0061(5) -0.0007(5) -0.0002(5)
O3 0.0197(7) 0.0252(7) 0.0308(7) -0.0058(6) -0.0011(6) -0.0030(5)
N1 0.0129(6) 0.0120(6) 0.0126(7) -0.0013(5) -0.0026(5) 0.0000(5)
N2 0.0129(6) 0.0131(6) 0.0132(7) -0.0016(5) -0.0028(5) 0.0001(5)
N3 0.0134(7) 0.0146(7) 0.0153(7) -0.0016(5) 0.0000(5) -0.0014(5)
N4 0.0132(7) 0.0143(6) 0.0135(7) -0.0015(5) 0.0002(5) -0.0004(5)
N5 0.0145(7) 0.0138(6) 0.0117(7) -0.0013(5) -0.0007(5) -0.0005(5)
N6 0.0132(7) 0.0155(7) 0.0126(7) -0.0028(5) -0.0010(5) 0.0000(5)
C1 0.0174(8) 0.0142(8) 0.0142(8) -0.0008(6) -0.0063(7) -0.0002(6)
C2' 0.0144(8) 0.0151(8) 0.0188(9) 0.0001(7) -0.0002(7) 0.0005(6)
C2 0.0127(8) 0.0177(8) 0.0118(8) -0.0023(6) -0.0016(6) -0.0010(6)
C3 0.0193(8) 0.0162(8) 0.0181(9) -0.0054(7) -0.0071(7) -0.0018(6)
C3' 0.0227(9) 0.0165(8) 0.0171(9) -0.0037(7) -0.0026(7) 0.0038(7)
C4 0.0144(8) 0.0149(8) 0.0158(8) -0.0046(6) -0.0002(6) -0.0005(6)
C5 0.0187(8) 0.0122(7) 0.0183(8) -0.0007(6) -0.0057(7) -0.0018(6)
C6 0.0204(9) 0.0176(8) 0.0175(9) -0.0033(7) -0.0073(7) -0.0012(6)
C7 0.0201(9) 0.0149(8) 0.0218(9) -0.0049(7) -0.0064(7) -0.0007(6)
C8 0.0145(8) 0.0150(8) 0.0206(9) 0.0012(7) -0.0007(7) -0.0022(6)
C9 0.0167(8) 0.0165(8) 0.0139(8) -0.0025(6) 0.0004(6) -0.0041(6)
C10 0.0126(8) 0.0198(8) 0.0227(9) -0.0010(7) 0.0018(7) -0.0045(6)
C11 0.0133(8) 0.0194(8) 0.0153(8) -0.0046(6) -0.0003(6) -0.0018(6)
C12 0.0141(8) 0.0145(8) 0.0174(8) -0.0010(6) 0.0002(6) 0.0007(6)
C13 0.0140(8) 0.0192(8) 0.0232(9) 0.0014(7) 0.0006(7) -0.0050(6)
C14 0.0124(8) 0.0207(9) 0.0277(10) -0.0003(7) 0.0009(7) -0.0015(6)
C15 0.0213(9) 0.0146(8) 0.0121(8) -0.0017(6) -0.0007(7) 0.0026(6)
C16 0.0113(7) 0.0166(8) 0.0146(8) -0.0048(6) -0.0007(6) -0.0016(6)
C17 0.0160(8) 0.0214(8) 0.0114(8) -0.0031(6) 0.0041(6) -0.0023(6)
C18 0.0143(8) 0.0173(8) 0.0125(8) -0.0017(6) -0.0004(6) -0.0038(6)
C19 0.0149(8) 0.0214(8) 0.0126(8) -0.0025(6) -0.0037(6) 0.0027(6)
C20 0.0212(9) 0.0201(8) 0.0162(8) -0.0041(7) 0.0030(7) 0.0025(7)
C21 0.0186(8) 0.0249(9) 0.0121(8) -0.0021(7) -0.0003(7) 0.0018(7)
C22 0.0152(8) 0.0098(7) 0.0134(8) 0.0007(6) -0.0045(6) 0.0004(6)
C23 0.0151(8) 0.0119(7) 0.0126(8) 0.0002(6) -0.0008(6) 0.0017(6)
C24 0.0142(8) 0.0106(7) 0.0151(8) 0.0009(6) -0.0008(6) -0.0003(6)
C25 0.0162(8) 0.0083(7) 0.0159(8) 0.0006(6) -0.0046(6) -0.0001(6)
C26 0.0164(8) 0.0099(7) 0.0123(8) 0.0001(6) -0.0012(6) 0.0027(6)
C27 0.0130(8) 0.0105(7) 0.0141(8) 0.0019(6) -0.0019(6) 0.0009(6)
C28 0.0207(9) 0.0213(8) 0.0132(8) -0.0024(7) 0.0012(7) -0.0001(7)
C29 0.0231(9) 0.0235(9) 0.0145(8) 0.0010(7) 0.0000(7) -0.0022(7)
C30 0.0220(9) 0.0131(8) 0.0194(9) -0.0021(6) -0.0087(7) -0.0012(6)
C31 0.0287(10) 0.0140(8) 0.0261(10) -0.0028(7) -0.0108(8) -0.0025(7)
C32 0.0140(8) 0.0226(9) 0.0161(8) 0.0011(7) -0.0007(7) -0.0026(6)
C33 0.0147(8) 0.0308(10) 0.0203(9) -0.0027(7) -0.0011(7) 0.0037(7)
C34 0.0147(8) 0.0090(7) 0.0153(8) 0.0018(6) -0.0051(6) 0.0006(6)
C35 0.0164(8) 0.0094(7) 0.0133(8) 0.0001(6) -0.0030(6) 0.0027(6)
C36 0.0122(7) 0.0108(7) 0.0152(8) 0.0013(6) -0.0019(6) 0.0020(6)
C37 0.0116(7) 0.0122(7) 0.0155(8) -0.0009(6) -0.0039(6) 0.0022(6)
C38 0.0148(8) 0.0133(7) 0.0108(8) 0.0005(6) -0.0032(6) 0.0032(6)
C39 0.0112(7) 0.0106(7) 0.0164(8) 0.0024(6) -0.0022(6) 0.0016(6)
C40 0.0204(9) 0.0169(8) 0.0147(8) -0.0033(6) -0.0015(7) 0.0018(6)
C41 0.0259(10) 0.0187(9) 0.0279(10) -0.0085(7) -0.0006(8) 0.0037(7)
C42 0.0154(8) 0.0206(8) 0.0212(9) -0.0063(7) -0.0038(7) -0.0012(6)
C43 0.0246(9) 0.0204(9) 0.0265(10) -0.0094(7) -0.0036(8) -0.0041(7)
C44 0.0153(8) 0.0158(8) 0.0211(9) 0.0017(7) 0.0005(7) -0.0019(6)
C45 0.0279(10) 0.0199(9) 0.0277(10) 0.0048(8) 0.0027(8) -0.0040(7)
C51 0.0263(10) 0.0241(10) 0.0401(12) -0.0092(9) 0.0056(9) -0.0045(8)
C50 0.0300(11) 0.0273(10) 0.0334(11) -0.0048(8) -0.0002(9) 0.0016(8)
C55 0.0257(10) 0.0292(10) 0.0357(11) -0.0110(9) -0.0030(9) -0.0025(8)
C54 0.0281(10) 0.0212(9) 0.0408(12) -0.0071(8) 0.0021(9) -0.0014(8)
C52 0.0269(10) 0.0339(11) 0.0354(12) -0.0130(9) -0.0010(9) -0.0063(8)
C53 0.0315(11) 0.029(1) 0.0342(12) -0.0035(9) -0.0043(9) 0.0009(8)
C64 0.0305(10) 0.0255(10) 0.0245(10) -0.0046(8) 0.0047(8) 0.0051(8)
C65 0.0417(12) 0.0171(8) 0.0199(9) -0.0042(7) 0.0019(8) -0.0041(8)
C61 0.0630(18) 0.0528(16) 0.0568(17) -0.0322(14) -0.0298(15) 0.0074(13)
C63 0.0294(10) 0.0285(10) 0.0243(10) -0.0040(8) 0.0019(8) -0.0077(8)
C60 0.0526(16) 0.075(2) 0.0512(17) -0.0345(15) -0.0113(13) -0.0067(14)
C62 0.078(2) 0.0506(16) 0.0433(15) -0.0142(12) -0.0198(14) -0.0159(14)

loop_
_atom_type_symbol
_atom_type_description
_atom_type_scat_dispersion_real
_atom_type_scat_dispersion_imag
_atom_type_scat_source
C C 0.0033 0.0016 'International Tables Vol C Tables 4.2.6.8 and 6.1.1.4'
H H 0.0000 0.0000 'International Tables Vol C Tables 4.2.6.8 and 6.1.1.4'
N N 0.0061 0.0033 'International Tables Vol C Tables 4.2.6.8 and 6.1.1.4'
O O 0.0106 0.0060 'International Tables Vol C Tables 4.2.6.8 and 6.1.1.4'
Fe Fe 0.3463 0.8444 'International Tables Vol C Tables 4.2.6.8 and 6.1.1.4'

loop_
_geom_angle_atom_site_label_1
_geom_angle_atom_site_label_2
_geom_angle_atom_site_label_3
_geom_angle
_geom_angle_site_symmetry_1
N1 Fe1 N2 90.11(5) .
N1 Fe1 C3' 100.60(6) .
N2 Fe1 C3' 95.10(6) .
N1 Fe1 Fe3 124.38(4) .
N2 Fe1 Fe3 121.02(4) .
C3' Fe1 Fe3 38.72(4) .
N1 Fe1 H1 135.7(4) .
N2 Fe1 H1 134.1(3) .
C3' Fe1 H1 80.5(4) .
Fe3 Fe1 H1 41.8(4) .
C2' Fe2 N3 112.06(6) .
C2' Fe2 N4 109.04(6) .
N3 Fe2 N4 88.93(5) .
C2' Fe2 Fe1' 46.8(2) .
N3 Fe2 Fe1' 136.81(19) .
N4 Fe2 Fe1' 131.00(18) .
C2' Fe2 H1 92.6(3) .
N3 Fe2 H1 126.0(3) .
N4 Fe2 H1 128.5(3) .
Fe1' Fe2 H1 45.8(4) .
C3' Fe3 N5 105.89(6) .
C3' Fe3 N6 110.21(7) .
N5 Fe3 N6 88.48(5) .
C3' Fe3 Fe1" 46.4(3) .
N5 Fe3 Fe1" 132.8(3) .
N6 Fe3 Fe1" 133.1(2) .
C3' Fe3 Fe1 58.06(6) .
N5 Fe3 Fe1 135.03(4) .
N6 Fe3 Fe1 135.77(4) .
C3' Fe3 H1 97.0(4) .
N5 Fe3 H1 130.2(3) .
N6 Fe3 H1 124.2(3) .
Fe1" Fe3 H1 50.6(5) .
Fe1 Fe3 H1 38.9(3) .
N2 Fe1' N1 94.5(4) .
N2 Fe1' C2' 122.7(5) .
N1 Fe1' C2' 110.9(4) .
N2 Fe1' Fe2 135.5(4) .
N1 Fe1' Fe2 128.5(4) .
C2' Fe1' Fe2 38.69(17) .
N2 Fe1" N1 95.8(6) .
N2 Fe1" C3' 117.0(7) .
N1 Fe1" C3' 119.1(6) .
N2 Fe1" Fe3 133.1(6) .
N1 Fe1" Fe3 130.7(5) .
C3' Fe1" Fe3 40.5(2) .
C2 N1 C1 114.60(13) .
C2 N1 Fe1' 119.3(3) .
C1 N1 Fe1' 123.5(3) .
C2 N1 Fe1" 118.7(4) .
C1 N1 Fe1" 124.6(4) .
C2 N1 Fe1 125.94(11) .
C1 N1 Fe1 119.43(10) .
C4 N2 C5 114.65(13) .
C4 N2 Fe1" 121.6(4) .
C5 N2 Fe1" 120.5(4) .
C4 N2 Fe1' 121.3(3) .
C5 N2 Fe1' 122.1(3) .
C4 N2 Fe1 126.23(10) .
C5 N2 Fe1 119.11(10) .
C9 N3 C8 115.02(13) .
C9 N3 Fe2 126.49(11) .
C8 N3 Fe2 118.29(10) .
C11 N4 C12 115.77(13) .
C11 N4 Fe2 126.67(11) .
C12 N4 Fe2 117.24(10) .
C16 N5 C15 116.15(13) .
C16 N5 Fe3 124.72(11) .
C15 N5 Fe3 118.86(10) .
C18 N6 C19 115.52(13) .
C18 N6 Fe3 124.82(11) .
C19 N6 Fe3 119.62(10) .
N1 C1 C22 109.02(12) .
N1 C1 H1A 109.9 .
C22 C1 H1A 109.9 .
N1 C1 H1B 109.9 .
C22 C1 H1B 109.9 .
H1A C1 H1B 108.3 .
O2 C2' Fe2 163.73(15) .
O2 C2' Fe1' 101.8(3) .
Fe2 C2' Fe1' 94.5(3) .
N1 C2 C3 124.50(15) .
N1 C2 C6 120.14(14) .
C3 C2 C6 115.35(14) .
C2 C3 C4 129.16(16) .
C2 C3 H3A 115.4 .
C4 C3 H3A 115.4 .
O3 C3' Fe3 162.16(16) .
O3 C3' Fe1" 104.8(4) .
Fe3 C3' Fe1" 93.1(4) .
O3 C3' Fe1 114.62(13) .
Fe3 C3' Fe1 83.22(7) .
N2 C4 C3 123.97(15) .
N2 C4 C7 120.44(14) .
C3 C4 C7 115.59(15) .
N2 C5 C34 108.70(12) .
N2 C5 H5A 109.9 .
C34 C5 H5A 109.9 .
N2 C5 H5B 109.9 .
C34 C5 H5B 109.9 .
H5A C5 H5B 108.3 .
C2 C6 H6A 109.5 .
C2 C6 H6B 109.5 .
H6A C6 H6B 109.5 .
C2 C6 H6C 109.5 .
H6A C6 H6C 109.5 .
H6B C6 H6C 109.5 .
C4 C7 H7A 109.5 .
C4 C7 H7B 109.5 .
H7A C7 H7B 109.5 .
C4 C7 H7C 109.5 .
H7A C7 H7C 109.5 .
H7B C7 H7C 109.5 .
N3 C8 C24 110.09(13) .
N3 C8 H8A 109.6 .
C24 C8 H8A 109.6 .
N3 C8 H8B 109.6 .
C24 C8 H8B 109.6 .
H8A C8 H8B 108.2 .
N3 C9 C10 124.10(15) .
N3 C9 C13 120.26(14) .
C10 C9 C13 115.64(14) .
C9 C10 C11 128.29(15) .
C9 C10 H10A 115.9 .
C11 C10 H10A 115.9 .
N4 C11 C10 123.83(15) .
N4 C11 C14 120.14(14) .
C10 C11 C14 116.03(14) .
N4 C12 C36 108.19(12) .
N4 C12 H12A 110.1 .
C36 C12 H12A 110.1 .
N4 C12 H12B 110.1 .
C36 C12 H12B 110.1 .
H12A C12 H12B 108.4 .
C9 C13 H13A 109.5 .
C9 C13 H13B 109.5 .
H13A C13 H13B 109.5 .
C9 C13 H13C 109.5 .
H13A C13 H13C 109.5 .
H13B C13 H13C 109.5 .
C11 C14 H14A 109.5 .
C11 C14 H14B 109.5 .
H14A C14 H14B 109.5 .
C11 C14 H14C 109.5 .
H14A C14 H14C 109.5 .
H14B C14 H14C 109.5 .
N5 C15 C26 108.74(13) .
N5 C15 H15A 109.9 .
C26 C15 H15A 109.9 .
N5 C15 H15B 109.9 .
C26 C15 H15B 109.9 .
H15A C15 H15B 108.3 .
N5 C16 C17 123.52(14) .
N5 C16 C20 120.17(14) .
C17 C16 C20 116.26(14) .
C16 C17 C18 127.34(15) .
C16 C17 H17A 116.3 .
C18 C17 H17A 116.3 .
N6 C18 C17 123.67(15) .
N6 C18 C21 120.36(14) .
C17 C18 C21 115.95(14) .
N6 C19 C38 109.71(13) .
N6 C19 H19A 109.7 .
C38 C19 H19A 109.7 .
N6 C19 H19B 109.7 .
C38 C19 H19B 109.7 .
H19A C19 H19B 108.2 .
C16 C20 H20A 109.5 .
C16 C20 H20B 109.5 .
H20A C20 H20B 109.5 .
C16 C20 H20C 109.5 .
H20A C20 H20C 109.5 .
H20B C20 H20C 109.5 .
C18 C21 H21A 109.5 .
C18 C21 H21B 109.5 .
H21A C21 H21B 109.5 .
C18 C21 H21C 109.5 .
H21A C21 H21C 109.5 .
H21B C21 H21C 109.5 .
C23 C22 C27 120.58(15) .
C23 C22 C1 120.02(15) .
C27 C22 C1 119.29(14) .
C22 C23 C24 119.11(15) .
C22 C23 C28 120.23(15) .
C24 C23 C28 120.47(15) .
C23 C24 C25 120.70(15) .
C23 C24 C8 119.45(15) .
C25 C24 C8 119.78(15) .
C26 C25 C24 119.30(15) .
C26 C25 C30 120.34(15) .
C24 C25 C30 120.35(15) .
C25 C26 C27 120.46(15) .
C25 C26 C15 120.25(15) .
C27 C26 C15 119.18(14) .
C26 C27 C22 119.46(14) .
C26 C27 C32 120.23(15) .
C22 C27 C32 120.10(15) .
C23 C28 C29 109.92(14) .
C23 C28 H28A 109.7 .
C29 C28 H28A 109.7 .
C23 C28 H28B 109.7 .
C29 C28 H28B 109.7 .
H28A C28 H28B 108.2 .
C28 C29 H29A 109.5 .
C28 C29 H29B 109.5 .
H29A C29 H29B 109.5 .
C28 C29 H29C 109.5 .
H29A C29 H29C 109.5 .
H29B C29 H29C 109.5 .
C25 C30 C31 112.12(13) .
C25 C30 H30A 109.2 .
C31 C30 H30A 109.2 .
C25 C30 H30B 109.2 .
C31 C30 H30B 109.2 .
H30A C30 H30B 107.9 .
C30 C31 H31A 109.5 .
C30 C31 H31B 109.5 .
H31A C31 H31B 109.5 .
C30 C31 H31C 109.5 .
H31A C31 H31C 109.5 .
H31B C31 H31C 109.5 .
C27 C32 C33 109.62(13) .
C27 C32 H32A 109.7 .
C33 C32 H32A 109.7 .
C27 C32 H32B 109.7 .
C33 C32 H32B 109.7 .
H32A C32 H32B 108.2 .
C32 C33 H33A 109.5 .
C32 C33 H33B 109.5 .
H33A C33 H33B 109.5 .
C32 C33 H33C 109.5 .
H33A C33 H33C 109.5 .
H33B C33 H33C 109.5 .
C39 C34 C35 120.44(15) .
C39 C34 C5 120.65(14) .
C35 C34 C5 118.77(15) .
C36 C35 C34 119.25(15) .
C36 C35 C40 121.15(15) .
C34 C35 C40 119.55(15) .
C35 C36 C37 121.27(15) .
C35 C36 C12 119.25(15) .
C37 C36 C12 119.40(15) .
C38 C37 C36 118.61(15) .
C38 C37 C42 120.22(15) .
C36 C37 C42 121.16(14) .
C37 C38 C39 121.02(15) .
C37 C38 C19 121.35(15) .
C39 C38 C19 117.60(14) .
C34 C39 C38 119.22(14) .
C34 C39 C44 120.38(15) .
C38 C39 C44 120.31(15) .
C35 C40 C41 111.80(14) .
C35 C40 H40A 109.3 .
C41 C40 H40A 109.3 .
C35 C40 H40B 109.3 .
C41 C40 H40B 109.3 .
H40A C40 H40B 107.9 .
C40 C41 H41A 109.5 .
C40 C41 H41B 109.5 .
H41A C41 H41B 109.5 .
C40 C41 H41C 109.5 .
H41A C41 H41C 109.5 .
H41B C41 H41C 109.5 .
C37 C42 C43 114.10(14) .
C37 C42 H42A 108.7 .
C43 C42 H42A 108.7 .
C37 C42 H42B 108.7 .
C43 C42 H42B 108.7 .
H42A C42 H42B 107.6 .
C42 C43 H43A 109.5 .
C42 C43 H43B 109.5 .
H43A C43 H43B 109.5 .
C42 C43 H43C 109.5 .
H43A C43 H43C 109.5 .
H43B C43 H43C 109.5 .
C39 C44 C45 111.16(14) .
C39 C44 H44A 109.4 .
C45 C44 H44A 109.4 .
C39 C44 H44B 109.4 .
C45 C44 H44B 109.4 .
H44A C44 H44B 108.0 .
C44 C45 H45A 109.5 .
C44 C45 H45B 109.5 .
H45A C45 H45B 109.5 .
C44 C45 H45C 109.5 .
H45A C45 H45C 109.5 .
H45B C45 H45C 109.5 .
C52 C51 C50 119.70(19) .
C52 C51 H51A 120.2 .
C50 C51 H51A 120.2 .
C51 C50 C55 120.22(19) .
C51 C50 H50A 119.9 .
C55 C50 H50A 119.9 .
C50 C55 C54 120.1(2) .
C50 C55 H55A 120.0 .
C54 C55 H55A 120.0 .
C53 C54 C55 119.80(19) .
C53 C54 H54A 120.1 .
C55 C54 H54A 120.1 .
C51 C52 C53 120.4(2) .
C51 C52 H52A 119.8 .
C53 C52 H52A 119.8 .
C54 C53 C52 119.87(19) .
C54 C53 H53A 120.1 .
C52 C53 H53A 120.1 .
C65 C64 C63 119.84(18) .
C65 C64 H64A 120.1 .
C63 C64 H64A 120.1 .
C63 C65 C64 120.18(18) 2_666
C63 C65 H65A 119.9 2_666
C64 C65 H65A 119.9 .
C62 C61 C60 119.0(3) .
C62 C61 H61A 120.5 .
C60 C61 H61A 120.5 .
C65 C63 C64 119.98(18) 2_666
C65 C63 H63A 120.0 2_666
C64 C63 H63A 120.0 .
C62 C60 C61 120.0(3) 2_766
C62 C60 H60A 120.0 2_766
C61 C60 H60A 120.0 .
C60 C62 C61 121.0(3) 2_766
C60 C62 H62A 119.5 2_766
C61 C62 H62A 119.5 .

loop_
_geom_bond_atom_site_label_1
_geom_bond_atom_site_label_2
_geom_bond_distance
_geom_bond_site_symmetry_2
Fe1 N1 2.0697(13) .
Fe1 N2 2.0747(13) .
Fe1 C3' 2.4814(18) .
Fe1 Fe3 2.9038(5) .
Fe1 H1 1.849(12) .
Fe2 C2' 1.8303(18) .
Fe2 N3 2.0619(13) .
Fe2 N4 2.0714(13) .
Fe2 Fe1' 2.919(10) .
Fe2 H1 1.988(11) .
Fe3 C3' 1.8293(19) .
Fe3 N5 2.0525(13) .
Fe3 N6 2.0630(13) .
Fe3 Fe1" 2.810(13) .
Fe3 H1 1.961(11) .
Fe1' N2 1.969(10) .
Fe1' N1 2.026(10) .
Fe1' C2' 2.136(10) .
Fe1" N2 1.918(12) .
Fe1" N1 2.035(12) .
Fe1" C3' 2.038(14) .
O2 C2' 1.163(2) .
O3 C3' 1.166(2) .
N1 C2 1.334(2) .
N1 C1 1.4811(19) .
N2 C4 1.334(2) .
N2 C5 1.488(2) .
N3 C9 1.335(2) .
N3 C8 1.479(2) .
N4 C11 1.329(2) .
N4 C12 1.476(2) .
N5 C16 1.333(2) .
N5 C15 1.4762(19) .
N6 C18 1.331(2) .
N6 C19 1.479(2) .
C1 C22 1.502(2) .
C1 H1A 0.9900 .
C1 H1B 0.9900 .
C2 C3 1.395(2) .
C2 C6 1.521(2) .
C3 C4 1.400(2) .
C3 H3A 0.9500 .
C4 C7 1.519(2) .
C5 C34 1.500(2) .
C5 H5A 0.9900 .
C5 H5B 0.9900 .
C6 H6A 0.9800 .
C6 H6B 0.9800 .
C6 H6C 0.9800 .
C7 H7A 0.9800 .
C7 H7B 0.9800 .
C7 H7C 0.9800 .
C8 C24 1.500(2) .
C8 H8A 0.9900 .
C8 H8B 0.9900 .
C9 C10 1.398(2) .
C9 C13 1.521(2) .
C10 C11 1.400(2) .
C10 H10A 0.9500 .
C11 C14 1.518(2) .
C12 C36 1.509(2) .
C12 H12A 0.9900 .
C12 H12B 0.9900 .
C13 H13A 0.9800 .
C13 H13B 0.9800 .
C13 H13C 0.9800 .
C14 H14A 0.9800 .
C14 H14B 0.9800 .
C14 H14C 0.9800 .
C15 C26 1.506(2) .
C15 H15A 0.9900 .
C15 H15B 0.9900 .
C16 C17 1.399(2) .
C16 C20 1.513(2) .
C17 C18 1.402(2) .
C17 H17A 0.9500 .
C18 C21 1.518(2) .
C19 C38 1.504(2) .
C19 H19A 0.9900 .
C19 H19B 0.9900 .
C20 H20A 0.9800 .
C20 H20B 0.9800 .
C20 H20C 0.9800 .
C21 H21A 0.9800 .
C21 H21B 0.9800 .
C21 H21C 0.9800 .
C22 C23 1.399(2) .
C22 C27 1.405(2) .
C23 C24 1.402(2) .
C23 C28 1.521(2) .
C24 C25 1.405(2) .
C25 C26 1.398(2) .
C25 C30 1.514(2) .
C26 C27 1.401(2) .
C27 C32 1.512(2) .
C28 C29 1.540(2) .
C28 H28A 0.9900 .
C28 H28B 0.9900 .
C29 H29A 0.9800 .
C29 H29B 0.9800 .
C29 H29C 0.9800 .
C30 C31 1.534(2) .
C30 H30A 0.9900 .
C30 H30B 0.9900 .
C31 H31A 0.9800 .
C31 H31B 0.9800 .
C31 H31C 0.9800 .
C32 C33 1.538(2) .
C32 H32A 0.9900 .
C32 H32B 0.9900 .
C33 H33A 0.9800 .
C33 H33B 0.9800 .
C33 H33C 0.9800 .
C34 C39 1.401(2) .
C34 C35 1.407(2) .
C35 C36 1.396(2) .
C35 C40 1.517(2) .
C36 C37 1.404(2) .
C37 C38 1.402(2) .
C37 C42 1.522(2) .
C38 C39 1.406(2) .
C39 C44 1.523(2) .
C40 C41 1.539(2) .
C40 H40A 0.9900 .
C40 H40B 0.9900 .
C41 H41A 0.9800 .
C41 H41B 0.9800 .
C41 H41C 0.9800 .
C42 C43 1.537(2) .
C42 H42A 0.9900 .
C42 H42B 0.9900 .
C43 H43A 0.9800 .
C43 H43B 0.9800 .
C43 H43C 0.9800 .
C44 C45 1.534(2) .
C44 H44A 0.9900 .
C44 H44B 0.9900 .
C45 H45A 0.9800 .
C45 H45B 0.9800 .
C45 H45C 0.9800 .
C51 C52 1.371(3) .
C51 C50 1.382(3) .
C51 H51A 0.9500 .
C50 C55 1.384(3) .
C50 H50A 0.9500 .
C55 C54 1.384(3) .
C55 H55A 0.9500 .
C54 C53 1.374(3) .
C54 H54A 0.9500 .
C52 C53 1.395(3) .
C52 H52A 0.9500 .
C53 H53A 0.9500 .
C64 C65 1.381(3) .
C64 C63 1.383(3) .
C64 H64A 0.9500 .
C65 C63 1.380(3) 2_666
C65 H65A 0.9500 .
C61 C62 1.368(4) .
C61 C60 1.378(4) .
C61 H61A 0.9500 .
C63 C65 1.380(3) 2_666
C63 H63A 0.9500 .
C60 C62 1.364(4) 2_766
C60 H60A 0.9500 .
C62 C60 1.364(4) 2_766
C62 H62A 0.9500 .
